data_2235803
loop_
_publ_author_name
'El-Emam, Ali A.'
'Al-Abdullah, Ebtehal S.'
'Al-Tuwaijri, Hanaa M.'
'Said-Abdelbaky, Mohammed'
'Garc\'ia-Granda, Santiago'

_publ_section_title
;
 3-(Adamantan-1-yl)-4-ethyl-1-[(4-phenylpiperazin-1-yl)methyl]-1<i>H</i>-1,2,4-triazole-5(4<i>H</i>)-thione
;
_journal_coeditor_code FY2061
_journal_issue 8
_journal_name_full 'Acta Crystallographica Section E'
_journal_page_first o2380
_journal_page_last o2381
_journal_paper_doi 10.1107/S160053681202990X
_journal_volume 68
_journal_year 2012
_chemical_formula_iupac 'C25 H35 N5 S1'
_chemical_formula_moiety 'C25 H35 N5 S1'
_chemical_formula_sum 'C25 H35 N5 S'
_chemical_formula_weight 437.65
_chemical_name_systematic
;
3-(Adamantan-1-yl)-4-ethyl-1-[(4-phenylpiperazin-1-yl)methyl]-1<i>H</i>-1,2,4-
triazole-5(4<i>H</i>)-thione
;
_space_group_IT_number 33
_symmetry_cell_setting orthorhombic
_symmetry_space_group_name_Hall 'P 2c -2n'
_symmetry_space_group_name_H-M 'P n a 21'
_atom_sites_solution_hydrogens geom
_atom_sites_solution_primary direct
_atom_sites_solution_secondary difmap
_audit_creation_method SHELXL-97
_cell_angle_alpha 90.00
_cell_angle_beta 90.00
_cell_angle_gamma 90.00
_cell_formula_units_Z 4
_cell_length_a 27.382(4)
_cell_length_b 6.5083(7)
_cell_length_c 13.369(2)
_cell_measurement_reflns_used 728
_cell_measurement_temperature 293(2)
_cell_measurement_theta_max 70.5344
_cell_measurement_theta_min 3.6763
_cell_volume 2382.5(6)
_computing_cell_refinement 'CrysAlis RED (Oxford Diffraction, 2010)'
_computing_data_collection 'CrysAlis CCD (Oxford Diffraction, 2010)'
_computing_data_reduction 'CrysAlis RED (Oxford Diffraction, 2010)'
_computing_molecular_graphics
;
ORTEP-3 for Windows (Farrugia, 1997) and Mercury (Macrae <i>et al.</i>,
2008)
;
_computing_publication_material
;
WinGX (Farrugia, 1999) and publCIF (Westrip, 2010)
;
_computing_structure_refinement 'SHELXL97 (Sheldrick, 2008)'
_computing_structure_solution 'SIR92 (Altomare <i>et al.</i>,  1994)'
_diffrn_ambient_temperature 293(2)
_diffrn_detector_area_resol_mean 10.2673
_diffrn_measured_fraction_theta_full 0.977
_diffrn_measured_fraction_theta_max 0.977
_diffrn_measurement_device_type 'Oxford Diffraction Xcalibur Gemini R'
_diffrn_measurement_method '\w scans'
_diffrn_radiation_monochromator graphite
_diffrn_radiation_source 'Enhance (Cu) X-ray Source'
_diffrn_radiation_type CuK\a
_diffrn_radiation_wavelength 1.54184
_diffrn_reflns_av_R_equivalents 0.0855
_diffrn_reflns_av_sigmaI/netI 0.0837
_diffrn_reflns_limit_h_max 32
_diffrn_reflns_limit_h_min -27
_diffrn_reflns_limit_k_max 7
_diffrn_reflns_limit_k_min -7
_diffrn_reflns_limit_l_max 16
_diffrn_reflns_limit_l_min -9
_diffrn_reflns_number 5844
_diffrn_reflns_theta_full 70.67
_diffrn_reflns_theta_max 70.67
_diffrn_reflns_theta_min 4.62
_exptl_absorpt_coefficient_mu 1.361
_exptl_absorpt_correction_T_max 1.00000
_exptl_absorpt_correction_T_min 0.91895
_exptl_absorpt_correction_type multi-scan
_exptl_absorpt_process_details
;
(CrysAlis PRO; Oxford Diffraction, 2010)
;
_exptl_crystal_colour colourless
_exptl_crystal_density_diffrn 1.220
_exptl_crystal_density_method 'not measured'
_exptl_crystal_description prism
_exptl_crystal_F_000 944
_exptl_crystal_size_max 0.16
_exptl_crystal_size_mid 0.06
_exptl_crystal_size_min 0.02
_refine_diff_density_max 0.167
_refine_diff_density_min -0.184
_refine_ls_abs_structure_details 'Flack (1983), 632 Friedel pairs'
_refine_ls_abs_structure_Flack 0.00(4)
_refine_ls_extinction_method none
_refine_ls_goodness_of_fit_ref 0.999
_refine_ls_hydrogen_treatment constr
_refine_ls_matrix_type full
_refine_ls_number_parameters 282
_refine_ls_number_reflns 3016
_refine_ls_number_restraints 1
_refine_ls_restrained_S_all 0.999
_refine_ls_R_factor_all 0.1009
_refine_ls_R_factor_gt 0.0565
_refine_ls_shift/su_max 0.001
_refine_ls_shift/su_mean 0.000
_refine_ls_structure_factor_coef Fsqd
_refine_ls_weighting_details 'calc w=1/[\s^2^(Fo^2^)+(0.0292P)^2^+0.0000P] where P=(Fo^2^+2Fc^2^)/3'
_refine_ls_weighting_scheme calc
_refine_ls_wR_factor_gt 0.1048
_refine_ls_wR_factor_ref 0.1279
_reflns_number_gt 1828
_reflns_number_total 3016
_reflns_threshold_expression I>2\s(I)
_cod_data_source_file fy2061.cif
_cod_data_source_block I
_cod_original_cell_volume 2382.4(5)
_cod_original_formula_sum 'C25 H35 N5 S1'
_cod_database_code 2235803
_cod_database_fobs_code 2235803

loop_
_symmetry_equiv_pos_as_xyz
'x, y, z'
'-x, -y, z+1/2'
'-x+1/2, y+1/2, z+1/2'
'x+1/2, -y+1/2, z'

loop_
_atom_site_type_symbol
_atom_site_label
_atom_site_fract_x
_atom_site_fract_y
_atom_site_fract_z
_atom_site_U_iso_or_equiv
_atom_site_adp_type
_atom_site_calc_flag
_atom_site_refinement_flags
_atom_site_occupancy
_atom_site_symmetry_multiplicity
S S1 0.47530(6) 0.0990(2) 0.88657(13) 0.0661(4) Uani d . 1 1
N N1 0.40642(17) 0.4993(7) 1.0508(3) 0.0559(11) Uani d . 1 1
N N2 0.42569(16) 0.4251(7) 0.9622(3) 0.0533(11) Uani d . 1 1
N N3 0.44288(16) 0.2016(7) 1.0746(3) 0.0495(10) Uani d . 1 1
N N4 0.37594(16) 0.5467(7) 0.8271(4) 0.0536(11) Uani d . 1 1
N N5 0.30519(17) 0.5670(7) 0.6693(3) 0.0540(11) Uani d . 1 1
C C1 0.41610(19) 0.3589(8) 1.1182(4) 0.0486(12) Uani d . 1 1
C C2 0.39947(19) 0.3789(8) 1.2243(4) 0.0498(12) Uani d . 1 1
C C3 0.3646(2) 0.1977(9) 1.2515(5) 0.0634(15) Uani d . 1 1
H H3A 0.3370 0.1958 1.2060 0.076 Uiso calc R 1 1
H H3B 0.3819 0.0681 1.2452 0.076 Uiso calc R 1 1
C C4 0.3465(3) 0.2256(11) 1.3600(5) 0.0765(19) Uani d . 1 1
H H4 0.3253 0.1100 1.3776 0.092 Uiso calc R 1 1
C C5 0.3177(2) 0.4225(11) 1.3669(6) 0.0805(19) Uani d . 1 1
H H5A 0.3045 0.4378 1.4339 0.097 Uiso calc R 1 1
H H5B 0.2906 0.4186 1.3202 0.097 Uiso calc R 1 1
C C6 0.3508(3) 0.6039(11) 1.3427(5) 0.0764(19) Uani d . 1 1
H H6 0.3323 0.7322 1.3478 0.092 Uiso calc R 1 1
C C7 0.3692(2) 0.5759(9) 1.2349(5) 0.0671(16) Uani d . 1 1
H H7A 0.3416 0.5701 1.1897 0.081 Uiso calc R 1 1
H H7B 0.3891 0.6932 1.2162 0.081 Uiso calc R 1 1
C C8 0.4414(2) 0.3859(11) 1.2987(4) 0.0672(16) Uani d . 1 1
H H8A 0.4627 0.4999 1.2824 0.081 Uiso calc R 1 1
H H8B 0.4602 0.2601 1.2937 0.081 Uiso calc R 1 1
C C9 0.4223(3) 0.4110(12) 1.4070(5) 0.082(2) Uani d . 1 1
H H9 0.4499 0.4153 1.4537 0.099 Uiso calc R 1 1
C C10 0.3897(3) 0.2300(12) 1.4314(5) 0.092(2) Uani d . 1 1
H H10A 0.3781 0.2413 1.4997 0.110 Uiso calc R 1 1
H H10B 0.4081 0.1033 1.4254 0.110 Uiso calc R 1 1
C C11 0.3934(3) 0.6097(11) 1.4138(5) 0.089(2) Uani d . 1 1
H H11A 0.3815 0.6282 1.4816 0.107 Uiso calc R 1 1
H H11B 0.4143 0.7250 1.3975 0.107 Uiso calc R 1 1
C C12 0.4659(2) 0.0198(9) 1.1198(5) 0.0650(17) Uani d . 1 1
H H12A 0.4599 -0.0992 1.0779 0.078 Uiso calc R 1 1
H H12B 0.4514 -0.0060 1.1848 0.078 Uiso calc R 1 1
C C13 0.5207(2) 0.0501(14) 1.1319(6) 0.096(3) Uani d . 1 1
H H13A 0.5352 -0.0745 1.1563 0.143 Uiso calc R 1 1
H H13B 0.5267 0.1593 1.1786 0.143 Uiso calc R 1 1
H H13C 0.5348 0.0847 1.0683 0.143 Uiso calc R 1 1
C C14 0.4485(2) 0.2439(8) 0.9739(4) 0.0487(12) Uani d . 1 1
C C15 0.42363(18) 0.5519(8) 0.8724(4) 0.0561(14) Uani d . 1 1
H H15A 0.4318 0.6926 0.8895 0.067 Uiso calc R 1 1
H H15B 0.4477 0.5031 0.8246 0.067 Uiso calc R 1 1
C C16 0.3704(2) 0.3810(9) 0.7556(5) 0.0640(15) Uani d . 1 1
H H16A 0.3784 0.2514 0.7875 0.077 Uiso calc R 1 1
H H16B 0.3929 0.4013 0.7004 0.077 Uiso calc R 1 1
C C17 0.3181(2) 0.3728(9) 0.7154(5) 0.0670(17) Uani d . 1 1
H H17A 0.3153 0.2632 0.6666 0.080 Uiso calc R 1 1
H H17B 0.2957 0.3436 0.7699 0.080 Uiso calc R 1 1
C C18 0.3126(2) 0.7352(11) 0.7401(5) 0.077(2) Uani d . 1 1
H H18A 0.2907 0.7184 0.7964 0.092 Uiso calc R 1 1
H H18B 0.3049 0.8646 0.7078 0.092 Uiso calc R 1 1
C C19 0.3642(2) 0.7407(10) 0.7770(5) 0.0707(17) Uani d . 1 1
H H19A 0.3863 0.7619 0.7211 0.085 Uiso calc R 1 1
H H19B 0.3683 0.8540 0.8234 0.085 Uiso calc R 1 1
C C20 0.2619(2) 0.5739(9) 0.6120(4) 0.0587(14) Uani d . 1 1
C C21 0.2322(2) 0.4026(11) 0.5996(4) 0.0650(16) Uani d . 1 1
H H21 0.2393 0.2810 0.6331 0.078 Uiso calc R 1 1
C C22 0.1913(2) 0.4140(12) 0.5361(5) 0.0732(18) Uani d . 1 1
H H22 0.1719 0.2983 0.5260 0.088 Uiso calc R 1 1
C C23 0.1798(2) 0.5956(12) 0.4890(5) 0.0775(19) Uani d . 1 1
H H23 0.1523 0.6035 0.4482 0.093 Uiso calc R 1 1
C C24 0.2089(3) 0.7651(12) 0.5023(5) 0.0766(19) Uani d . 1 1
H H24 0.2006 0.8880 0.4711 0.092 Uiso calc R 1 1
C C25 0.2496(2) 0.7563(10) 0.5605(4) 0.0688(16) Uani d . 1 1
H H25 0.2695 0.8714 0.5665 0.083 Uiso calc R 1 1

loop_
_atom_site_aniso_label
_atom_site_aniso_U_11
_atom_site_aniso_U_22
_atom_site_aniso_U_33
_atom_site_aniso_U_12
_atom_site_aniso_U_13
_atom_site_aniso_U_23
S1 0.0731(8) 0.0694(8) 0.0558(8) 0.0032(8) 0.0078(9) -0.0078(9)
N1 0.061(3) 0.059(3) 0.048(3) 0.003(2) 0.000(2) -0.004(2)
N2 0.059(2) 0.056(3) 0.045(2) 0.000(2) 0.003(2) 0.003(2)
N3 0.053(2) 0.050(2) 0.046(2) 0.002(2) -0.003(2) -0.005(2)
N4 0.056(2) 0.053(3) 0.052(2) 0.001(2) -0.006(2) 0.001(2)
N5 0.058(3) 0.048(2) 0.056(3) -0.001(2) -0.010(2) 0.004(2)
C1 0.048(3) 0.046(3) 0.051(3) -0.001(2) -0.005(3) 0.005(2)
C2 0.051(3) 0.047(3) 0.052(3) -0.001(3) -0.002(3) -0.003(2)
C3 0.073(4) 0.059(3) 0.058(4) -0.006(3) 0.010(3) -0.007(3)
C4 0.102(5) 0.066(4) 0.062(4) -0.014(4) 0.024(4) -0.007(3)
C5 0.078(4) 0.087(5) 0.077(5) -0.008(4) 0.023(4) -0.015(4)
C6 0.089(4) 0.070(4) 0.070(4) 0.012(4) 0.016(4) -0.011(3)
C7 0.085(4) 0.054(3) 0.063(4) 0.011(3) 0.008(3) -0.004(3)
C8 0.066(3) 0.082(4) 0.055(4) 0.000(3) -0.005(3) -0.011(3)
C9 0.090(4) 0.106(5) 0.051(4) 0.007(5) -0.012(4) -0.012(4)
C10 0.133(7) 0.087(5) 0.056(4) 0.025(5) 0.017(5) 0.003(4)
C11 0.117(6) 0.078(4) 0.072(5) -0.007(5) 0.012(4) -0.030(3)
C12 0.082(4) 0.057(3) 0.056(3) 0.018(3) 0.007(4) 0.010(3)
C13 0.072(4) 0.143(7) 0.072(4) 0.038(5) 0.004(4) 0.019(5)
C14 0.048(3) 0.055(3) 0.043(3) -0.006(3) 0.001(3) 0.000(2)
C15 0.058(3) 0.063(3) 0.048(3) -0.002(3) 0.000(3) 0.010(3)
C16 0.071(3) 0.049(3) 0.072(4) 0.005(3) -0.010(3) -0.004(3)
C17 0.077(4) 0.051(3) 0.073(4) -0.002(3) -0.015(3) 0.006(3)
C18 0.083(4) 0.063(4) 0.084(5) 0.015(4) -0.019(4) -0.009(4)
C19 0.084(4) 0.058(4) 0.070(4) 0.000(4) -0.012(4) 0.005(3)
C20 0.059(3) 0.062(3) 0.055(3) 0.006(3) 0.001(3) -0.001(3)
C21 0.061(3) 0.071(4) 0.062(4) -0.006(3) -0.002(3) 0.003(3)
C22 0.061(3) 0.089(5) 0.070(4) 0.001(4) -0.006(3) -0.005(4)
C23 0.069(4) 0.099(6) 0.064(4) 0.020(4) -0.011(3) -0.011(4)
C24 0.086(5) 0.082(5) 0.062(4) 0.023(4) -0.018(4) -0.001(4)
C25 0.077(4) 0.064(4) 0.065(4) 0.007(3) -0.012(4) 0.006(3)

loop_
_atom_type_symbol
_atom_type_description
_atom_type_scat_dispersion_real
_atom_type_scat_dispersion_imag
_atom_type_scat_source
C C 0.0181 0.0091 'International Tables Vol C Tables 4.2.6.8 and 6.1.1.4'
H H 0.0000 0.0000 'International Tables Vol C Tables 4.2.6.8 and 6.1.1.4'
N N 0.0311 0.0180 'International Tables Vol C Tables 4.2.6.8 and 6.1.1.4'
S S 0.3331 0.5567 'International Tables Vol C Tables 4.2.6.8 and 6.1.1.4'

loop_
_geom_angle_atom_site_label_1
_geom_angle_atom_site_label_2
_geom_angle_atom_site_label_3
_geom_angle
C1 N1 N2 105.6(4)
C14 N2 N1 112.6(4)
C14 N2 C15 127.6(5)
N1 N2 C15 119.5(4)
C14 N3 C1 108.7(4)
C14 N3 C12 120.9(5)
C1 N3 C12 130.3(4)
C15 N4 C16 112.9(5)
C15 N4 C19 111.8(5)
C16 N4 C19 108.5(5)
C20 N5 C17 117.6(5)
C20 N5 C18 116.4(5)
C17 N5 C18 110.1(5)
N1 C1 N3 109.4(5)
N1 C1 C2 122.0(5)
N3 C1 C2 128.6(5)
C1 C2 C8 113.2(4)
C1 C2 C7 108.9(5)
C8 C2 C7 108.8(5)
C1 C2 C3 110.0(4)
C8 C2 C3 109.4(5)
C7 C2 C3 106.3(5)
C4 C3 C2 109.0(5)
C4 C3 H3A 109.9
C2 C3 H3A 109.9
C4 C3 H3B 109.9
C2 C3 H3B 109.9
H3A C3 H3B 108.3
C5 C4 C10 110.7(6)
C5 C4 C3 109.0(6)
C10 C4 C3 110.0(6)
C5 C4 H4 109.0
C10 C4 H4 109.0
C3 C4 H4 109.0
C4 C5 C6 109.4(5)
C4 C5 H5A 109.8
C6 C5 H5A 109.8
C4 C5 H5B 109.8
C6 C5 H5B 109.8
H5A C5 H5B 108.2
C11 C6 C5 110.3(6)
C11 C6 C7 110.0(5)
C5 C6 C7 107.6(6)
C11 C6 H6 109.6
C5 C6 H6 109.6
C7 C6 H6 109.6
C2 C7 C6 111.2(5)
C2 C7 H7A 109.4
C6 C7 H7A 109.4
C2 C7 H7B 109.4
C6 C7 H7B 109.4
H7A C7 H7B 108.0
C2 C8 C9 111.2(5)
C2 C8 H8A 109.4
C9 C8 H8A 109.4
C2 C8 H8B 109.4
C9 C8 H8B 109.4
H8A C8 H8B 108.0
C10 C9 C11 110.0(7)
C10 C9 C8 108.5(6)
C11 C9 C8 108.8(6)
C10 C9 H9 109.9
C11 C9 H9 109.9
C8 C9 H9 109.9
C9 C10 C4 109.8(6)
C9 C10 H10A 109.7
C4 C10 H10A 109.7
C9 C10 H10B 109.7
C4 C10 H10B 109.7
H10A C10 H10B 108.2
C6 C11 C9 110.2(6)
C6 C11 H11A 109.6
C9 C11 H11A 109.6
C6 C11 H11B 109.6
C9 C11 H11B 109.6
H11A C11 H11B 108.1
N3 C12 C13 111.2(5)
N3 C12 H12A 109.4
C13 C12 H12A 109.4
N3 C12 H12B 109.4
C13 C12 H12B 109.4
H12A C12 H12B 108.0
C12 C13 H13A 109.5
C12 C13 H13B 109.5
H13A C13 H13B 109.5
C12 C13 H13C 109.5
H13A C13 H13C 109.5
H13B C13 H13C 109.5
N2 C14 N3 103.6(5)
N2 C14 S1 128.2(4)
N3 C14 S1 128.1(4)
N4 C15 N2 111.6(4)
N4 C15 H15A 109.3
N2 C15 H15A 109.3
N4 C15 H15B 109.3
N2 C15 H15B 109.3
H15A C15 H15B 108.0
N4 C16 C17 110.8(5)
N4 C16 H16A 109.5
C17 C16 H16A 109.5
N4 C16 H16B 109.5
C17 C16 H16B 109.5
H16A C16 H16B 108.1
N5 C17 C16 110.3(5)
N5 C17 H17A 109.6
C16 C17 H17A 109.6
N5 C17 H17B 109.6
C16 C17 H17B 109.6
H17A C17 H17B 108.1
N5 C18 C19 111.3(5)
N5 C18 H18A 109.4
C19 C18 H18A 109.4
N5 C18 H18B 109.4
C19 C18 H18B 109.4
H18A C18 H18B 108.0
N4 C19 C18 109.7(6)
N4 C19 H19A 109.7
C18 C19 H19A 109.7
N4 C19 H19B 109.7
C18 C19 H19B 109.7
H19A C19 H19B 108.2
C21 C20 N5 122.0(5)
C21 C20 C25 118.4(5)
N5 C20 C25 119.4(6)
C20 C21 C22 119.7(6)
C20 C21 H21 120.1
C22 C21 H21 120.1
C23 C22 C21 120.2(7)
C23 C22 H22 119.9
C21 C22 H22 119.9
C24 C23 C22 119.9(6)
C24 C23 H23 120.0
C22 C23 H23 120.0
C25 C24 C23 121.1(7)
C25 C24 H24 119.5
C23 C24 H24 119.5
C24 C25 C20 120.6(7)
C24 C25 H25 119.7
C20 C25 H25 119.7

loop_
_geom_bond_atom_site_label_1
_geom_bond_atom_site_label_2
_geom_bond_distance
S1 C14 1.670(6)
N1 C1 1.311(7)
N1 N2 1.384(6)
N2 C14 1.344(7)
N2 C15 1.459(7)
N3 C14 1.383(7)
N3 C1 1.388(7)
N3 C12 1.471(7)
N4 C15 1.440(7)
N4 C16 1.449(7)
N4 C19 1.465(7)
N5 C20 1.412(7)
N5 C17 1.450(8)
N5 C18 1.461(8)
C1 C2 1.495(8)
C2 C8 1.518(8)
C2 C7 1.533(8)
C2 C3 1.560(8)
C3 C4 1.544(8)
C3 H3A 0.9700
C3 H3B 0.9700
C4 C5 1.509(9)
C4 C10 1.520(10)
C4 H4 0.9800
C5 C6 1.525(9)
C5 H5A 0.9700
C5 H5B 0.9700
C6 C11 1.504(10)
C6 C7 1.538(9)
C6 H6 0.9800
C7 H7A 0.9700
C7 H7B 0.9700
C8 C9 1.548(9)
C8 H8A 0.9700
C8 H8B 0.9700
C9 C10 1.514(11)
C9 C11 1.520(10)
C9 H9 0.9800
C10 H10A 0.9700
C10 H10B 0.9700
C11 H11A 0.9700
C11 H11B 0.9700
C12 C13 1.522(9)
C12 H12A 0.9700
C12 H12B 0.9700
C13 H13A 0.9600
C13 H13B 0.9600
C13 H13C 0.9600
C15 H15A 0.9700
C15 H15B 0.9700
C16 C17 1.530(8)
C16 H16A 0.9700
C16 H16B 0.9700
C17 H17A 0.9700
C17 H17B 0.9700
C18 C19 1.496(9)
C18 H18A 0.9700
C18 H18B 0.9700
C19 H19A 0.9700
C19 H19B 0.9700
C20 C21 1.390(8)
C20 C25 1.413(8)
C21 C22 1.408(9)
C21 H21 0.9300
C22 C23 1.376(10)
C22 H22 0.9300
C23 C24 1.373(10)
C23 H23 0.9300
C24 C25 1.361(9)
C24 H24 0.9300
C25 H25 0.9300

loop_
_geom_hbond_atom_site_label_D
_geom_hbond_atom_site_label_H
_geom_hbond_atom_site_label_A
_geom_hbond_site_symmetry_A
_geom_hbond_distance_DH
_geom_hbond_distance_HA
_geom_hbond_distance_DA
_geom_hbond_angle_DHA
C15 H15A S1 1_565 0.97 2.90 3.836(5) 162
C5 H5A C20 1_556 0.97 2.80 3.750(6) 167

loop_
_geom_torsion_atom_site_label_1
_geom_torsion_atom_site_label_2
_geom_torsion_atom_site_label_3
_geom_torsion_atom_site_label_4
_geom_torsion
C1 N1 N2 C14 -1.9(6)
C1 N1 N2 C15 -176.4(5)
N2 N1 C1 N3 2.4(6)
N2 N1 C1 C2 -177.8(5)
C14 N3 C1 N1 -2.2(6)
C12 N3 C1 N1 174.2(5)
C14 N3 C1 C2 178.0(5)
C12 N3 C1 C2 -5.6(9)
N1 C1 C2 C8 -118.6(6)
N3 C1 C2 C8 61.1(8)
N1 C1 C2 C7 2.5(7)
N3 C1 C2 C7 -177.7(5)
N1 C1 C2 C3 118.7(6)
N3 C1 C2 C3 -61.5(7)
C1 C2 C3 C4 -178.0(5)
C8 C2 C3 C4 57.1(7)
C7 C2 C3 C4 -60.2(7)
C2 C3 C4 C5 62.4(7)
C2 C3 C4 C10 -59.2(7)
C10 C4 C5 C6 58.4(7)
C3 C4 C5 C6 -62.7(8)
C4 C5 C6 C11 -58.6(7)
C4 C5 C6 C7 61.4(8)
C1 C2 C7 C6 179.7(5)
C8 C2 C7 C6 -56.5(7)
C3 C2 C7 C6 61.2(6)
C11 C6 C7 C2 58.1(8)
C5 C6 C7 C2 -62.1(7)
C1 C2 C8 C9 178.9(5)
C7 C2 C8 C9 57.6(7)
C3 C2 C8 C9 -58.2(7)
C2 C8 C9 C10 59.9(8)
C2 C8 C9 C11 -59.7(8)
C11 C9 C10 C4 58.0(7)
C8 C9 C10 C4 -60.8(8)
C5 C4 C10 C9 -58.6(7)
C3 C4 C10 C9 61.9(8)
C5 C6 C11 C9 58.9(7)
C7 C6 C11 C9 -59.6(8)
C10 C9 C11 C6 -58.7(7)
C8 C9 C11 C6 60.0(8)
C14 N3 C12 C13 74.2(7)
C1 N3 C12 C13 -101.9(7)
N1 N2 C14 N3 0.5(6)
C15 N2 C14 N3 174.4(5)
N1 N2 C14 S1 178.2(4)
C15 N2 C14 S1 -7.9(9)
C1 N3 C14 N2 1.0(6)
C12 N3 C14 N2 -175.9(5)
C1 N3 C14 S1 -176.7(4)
C12 N3 C14 S1 6.4(8)
C16 N4 C15 N2 -88.9(6)
C19 N4 C15 N2 148.5(5)
C14 N2 C15 N4 107.8(6)
N1 N2 C15 N4 -78.7(6)
C15 N4 C16 C17 175.9(5)
C19 N4 C16 C17 -59.7(6)
C20 N5 C17 C16 168.3(5)
C18 N5 C17 C16 -55.2(7)
N4 C16 C17 N5 57.9(7)
C20 N5 C18 C19 -165.7(5)
C17 N5 C18 C19 57.2(7)
C15 N4 C19 C18 -174.4(5)
C16 N4 C19 C18 60.4(6)
N5 C18 C19 N4 -59.8(7)
C17 N5 C20 C21 0.2(8)
C18 N5 C20 C21 -133.6(6)
C17 N5 C20 C25 -176.0(6)
C18 N5 C20 C25 50.2(7)
N5 C20 C21 C22 -175.6(5)
C25 C20 C21 C22 0.6(8)
C20 C21 C22 C23 -2.1(9)
C21 C22 C23 C24 1.3(10)
C22 C23 C24 C25 1.0(10)
C23 C24 C25 C20 -2.5(10)
C21 C20 C25 C24 1.7(9)
N5 C20 C25 C24 178.0(6)
